data_7204988
loop_
_publ_author_name
'Zhang, Wei'
'Shao, Xiangfeng'
'Yang, Li'
'Liu, Zhong-Li'
'Chow, Yuan L.'

_publ_section_title
;
 Photochemical reactions of diazodihydronaphthalenonesThese compounds
 are often referred to as naphthoquinone diazides in the literature. in
 cyclic ethers
;
_journal_issue 5
_journal_name_full 'Journal of the Chemical Society, Perkin Transactions 2'
_journal_page_first 1029
_journal_paper_doi 10.1039/b106968n
_journal_year 2002
_chemical_formula_sum 'C30 H32 O6'
_chemical_formula_weight 488.2193
_chemical_melting_point 187.5(5)
_chemical_name_systematic
; 
bis(2-methyl-1,4-naphthylene)-22-crown-6 
;
_space_group_IT_number 9
_symmetry_cell_setting monoclinic
_symmetry_space_group_name_Hall 'C -2yc'
_symmetry_space_group_name_H-M 'C 1 c 1'
_atom_sites_solution_hydrogens geom
_atom_sites_solution_primary direct
_atom_sites_solution_secondary difmap
_audit_creation_method SHELXL-97
_cell_angle_alpha 90.00
_cell_angle_beta 105.34(3)
_cell_angle_gamma 90.00
_cell_formula_units_Z 4
_cell_length_a 20.531(4)
_cell_length_b 7.4340(10)
_cell_length_c 16.899(3)
_cell_measurement_reflns_used 25
_cell_measurement_temperature 293(2)
_cell_measurement_theta_max 20
_cell_measurement_theta_min 10
_cell_volume 2487.4(8)
_computing_cell_refinement 'CAD4 (Enraf-Nonius)'
_computing_data_collection 'CAD4 (Enraf-Nonius)'
_computing_data_reduction 'MOLEN PC'
_computing_molecular_graphics 'SIEMENS SHELXTL PC'
_computing_structure_refinement 'SHELXL-97 (Sheldrick, 1997)'
_computing_structure_solution 'SHELXS-97 (Sheldrick, 1990)'
_diffrn_ambient_temperature 293(2)
_diffrn_measured_fraction_theta_full 1.000
_diffrn_measured_fraction_theta_max 1.000
_diffrn_measurement_device_type 'NONIUS CAD4''
_diffrn_radiation_monochromator graphite
_diffrn_radiation_source 'fine-focus sealed tube'
_diffrn_radiation_type MoK\a
_diffrn_radiation_wavelength 0.71073
_diffrn_reflns_av_R_equivalents 0.0358
_diffrn_reflns_av_sigmaI/netI 0.0395
_diffrn_reflns_limit_h_max 24
_diffrn_reflns_limit_h_min -23
_diffrn_reflns_limit_k_max 8
_diffrn_reflns_limit_k_min -8
_diffrn_reflns_limit_l_max 0
_diffrn_reflns_limit_l_min -20
_diffrn_reflns_number 4315
_diffrn_reflns_theta_full 25.00
_diffrn_reflns_theta_max 25.00
_diffrn_reflns_theta_min 2.06
_diffrn_standards_decay_% 0.2
_diffrn_standards_interval_time 60
_diffrn_standards_number 3
_exptl_absorpt_coefficient_mu 0.090
_exptl_absorpt_correction_type none
_exptl_crystal_colour colorless
_exptl_crystal_density_diffrn 1.305
_exptl_crystal_density_method 'not measured'
_exptl_crystal_description block
_exptl_crystal_F_000 1040
_exptl_crystal_size_max 0.5
_exptl_crystal_size_mid 0.4
_exptl_crystal_size_min 0.3
_refine_diff_density_max 0.184
_refine_diff_density_min -0.207
_refine_diff_density_rms 0.050
_refine_ls_abs_structure_details 'Flack H D (1983), Acta Cryst. A39, 876-881'
_refine_ls_abs_structure_Flack -1(5)
_refine_ls_extinction_method none
_refine_ls_goodness_of_fit_ref 1.077
_refine_ls_hydrogen_treatment mixed
_refine_ls_matrix_type full
_refine_ls_number_parameters 325
_refine_ls_number_reflns 2259
_refine_ls_number_restraints 2
_refine_ls_restrained_S_all 1.077
_refine_ls_R_factor_all 0.0845
_refine_ls_R_factor_gt 0.0385
_refine_ls_shift/su_max 1.466
_refine_ls_shift/su_mean 0.373
_refine_ls_structure_factor_coef Fsqd
_refine_ls_weighting_details 'calc w=1/[\s^2^(Fo^2^)+(0.0662P)^2^+1.0159P] where P=(Fo^2^+2Fc^2^)/3'
_refine_ls_weighting_scheme calc
_refine_ls_wR_factor_gt 0.1007
_refine_ls_wR_factor_ref 0.1391
_reflns_number_gt 1405
_reflns_number_total 2259
_reflns_threshold_expression >2sigma(I)
_cod_data_source_file b106968n.txt
_cod_data_source_block cryt2b
_cod_depositor_comments
;
The following automatic conversions were performed:
'_symmetry_cell_setting' value 'Monoclinic' changed to 'monoclinic'
according to '/home/adriana/struct/CIF-dictionaries/cif_core.dic'
dictionary named 'cif_core.dic' version 2.4.1 from 2010-06-29.

Automatic conversion script
Id: cif_fix_enum 1555 2011-01-17 13:19:09Z saulius 

The following automatic conversions were performed:

'_chemical_melting_point' value '187-188' was changed to '187.5(5)' -
the average value was taken and precision was estimated.

Automatic conversion script
Id: cif_fix_values 1569 2011-02-09 13:29:24Z adriana 
;
_cod_original_cell_volume 2487.4(7)
_cod_original_sg_symbol_H-M C2/c
_cod_database_code 7204988

loop_
_symmetry_equiv_pos_as_xyz
'x, y, z'
'x, -y, z+1/2'
'x+1/2, y+1/2, z'
'x+1/2, -y+1/2, z+1/2'

loop_
_atom_site_label
_atom_site_type_symbol
_atom_site_fract_x
_atom_site_fract_y
_atom_site_fract_z
_atom_site_U_iso_or_equiv
_atom_site_adp_type
_atom_site_occupancy
_atom_site_symmetry_multiplicity
_atom_site_calc_flag
_atom_site_refinement_flags
_atom_site_disorder_assembly
_atom_site_disorder_group
O1 O 0.6191(3) 1.1955(10) 0.5420(4) 0.0555(19) Uani 1 1 d . . .
O2 O 0.6360(4) 0.8164(10) 0.4871(5) 0.062(2) Uani 1 1 d . . .
O3 O 0.4919(4) 0.7031(12) 0.4175(4) 0.057(2) Uani 1 1 d . . .
O4 O 0.3544(3) 1.2972(12) 0.3618(4) 0.058(2) Uani 1 1 d . . .
O5 O 0.2107(4) 1.1785(11) 0.2937(5) 0.063(2) Uani 1 1 d . . .
O6 O 0.2260(3) 0.8043(10) 0.2380(5) 0.0528(19) Uani 1 1 d . . .
C1 C 0.6356(6) 1.0314(15) 0.5898(7) 0.064(3) Uani 1 1 d . . .
H1A H 0.6224 1.0458 0.6399 0.080 Uiso 1 1 d R . .
H1B H 0.6837 1.0156 0.6042 0.080 Uiso 1 1 d R . .
C2 C 0.6049(5) 0.8653(16) 0.5486(7) 0.056(3) Uani 1 1 d . . .
H2A H 0.6086 0.7709 0.5883 0.080 Uiso 1 1 d R . .
H2B H 0.5578 0.8875 0.5242 0.080 Uiso 1 1 d R . .
C3 C 0.6122(6) 0.6593(16) 0.4474(8) 0.065(3) Uani 1 1 d . . .
H3A H 0.6050 0.5756 0.4875 0.080 Uiso 1 1 d R . .
H3B H 0.6463 0.6097 0.4244 0.080 Uiso 1 1 d R . .
C4 C 0.5459(6) 0.6812(14) 0.3816(8) 0.057(3) Uani 1 1 d . . .
H4A H 0.5486 0.7815 0.3468 0.080 Uiso 1 1 d R . .
H4B H 0.5387 0.5741 0.3486 0.080 Uiso 1 1 d R . .
C5 C 0.3019(5) 1.3203(15) 0.4034(7) 0.053(3) Uani 1 1 d . . .
H5A H 0.3116 1.4191 0.4413 0.080 Uiso 1 1 d R . .
H5B H 0.2983 1.2122 0.4330 0.080 Uiso 1 1 d R . .
C6 C 0.2385(5) 1.3439(13) 0.3385(8) 0.057(3) Uani 1 1 d . . .
H6A H 0.2052 1.3943 0.3625 0.080 Uiso 1 1 d R . .
H6B H 0.2473 1.4296 0.3001 0.080 Uiso 1 1 d R . .
C7 C 0.2423(6) 1.1301(16) 0.2309(8) 0.066(3) Uani 1 1 d . . .
H7A H 0.2900 1.1137 0.2536 0.080 Uiso 1 1 d R . .
H7B H 0.2355 1.2270 0.1920 0.080 Uiso 1 1 d R . .
C8 C 0.2102(6) 0.9606(16) 0.1898(7) 0.066(3) Uani 1 1 d . . .
H8A H 0.1620 0.9757 0.1729 0.080 Uiso 1 1 d R . .
H8B H 0.2253 0.9418 0.1413 0.080 Uiso 1 1 d R . .
C9 C 0.4681(5) 1.2340(14) 0.3670(6) 0.047(2) Uani 1 1 d . . .
C10 C 0.4523(5) 1.2296(15) 0.2804(6) 0.054(3) Uani 1 1 d . . .
H10A H 0.4060 1.2473 0.2504 0.080 Uiso 1 1 d R . .
C11 C 0.5003(6) 1.1981(16) 0.2409(7) 0.062(3) Uani 1 1 d . . .
H11A H 0.4877 1.1963 0.1820 0.080 Uiso 1 1 d R . .
C12 C 0.5684(6) 1.1721(17) 0.2861(7) 0.060(3) Uani 1 1 d . . .
H12A H 0.6102 1.1234 0.2664 0.050 Uiso 1 1 d R . .
C13 C 0.5837(5) 1.1752(15) 0.3710(6) 0.052(3) Uani 1 1 d . . .
H13A H 0.6293 1.1560 0.4028 0.080 Uiso 1 1 d R . .
C14 C 0.5355(5) 1.2063(12) 0.4141(6) 0.040(2) Uani 1 1 d . . .
C15 C 0.5520(5) 1.2171(13) 0.5001(6) 0.044(2) Uani 1 1 d . . .
C16 C 0.5049(6) 1.2642(15) 0.5412(6) 0.050(3) Uani 1 1 d . . .
C17 C 0.4361(5) 1.2877(14) 0.4920(6) 0.049(3) Uani 1 1 d . . .
H17A H 0.4022 1.3114 0.5202 0.080 Uiso 1 1 d R . .
C18 C 0.4180(5) 1.2744(15) 0.4125(6) 0.049(3) Uani 1 1 d . . .
C19 C 0.2942(5) 0.7783(13) 0.2787(6) 0.044(2) Uani 1 1 d . . .
C20 C 0.3425(6) 0.7380(14) 0.2406(6) 0.049(3) Uani 1 1 d . . .
C21 C 0.4085(6) 0.7156(15) 0.2840(6) 0.051(3) Uani 1 1 d . . .
H21A H 0.4420 0.6870 0.2557 0.080 Uiso 1 1 d R . .
C22 C 0.4277(5) 0.7281(13) 0.3713(6) 0.044(2) Uani 1 1 d . . .
C23 C 0.3786(5) 0.7624(13) 0.4119(6) 0.042(2) Uani 1 1 d . . .
C24 C 0.3112(6) 0.7923(13) 0.3671(6) 0.046(3) Uani 1 1 d . . .
C25 C 0.2601(5) 0.8267(14) 0.4089(6) 0.052(3) Uani 1 1 d . . .
H25A H 0.2144 0.8518 0.3791 0.080 Uiso 1 1 d R . .
C26 C 0.2779(6) 0.8260(18) 0.4914(8) 0.063(3) Uani 1 1 d . . .
H26A H 0.2439 0.8428 0.5204 0.080 Uiso 1 1 d R . .
C27 C 0.3430(7) 0.7953(18) 0.5368(7) 0.067(3) Uani 1 1 d . . .
H27A H 0.3529 0.7964 0.5956 0.080 Uiso 1 1 d R . .
C28 C 0.3942(6) 0.7695(15) 0.4984(7) 0.057(3) Uani 1 1 d . . .
H28A H 0.4397 0.7542 0.5313 0.080 Uiso 1 1 d R . .
C29 C 0.5212(7) 1.3016(18) 0.6308(7) 0.069(3) Uani 1 1 d . . .
H29A H 0.5685 1.2791 0.6535 0.080 Uiso 1 1 d R . .
H29B H 0.5114 1.4248 0.6402 0.080 Uiso 1 1 d R . .
H29C H 0.4955 1.2241 0.6565 0.080 Uiso 1 1 d R . .
C30 C 0.3246(5) 0.7193(19) 0.1466(7) 0.068(3) Uani 1 1 d . . .
H30A H 0.2772 0.7388 0.1227 0.080 Uiso 1 1 d R . .
H30B H 0.3501 0.8051 0.1246 0.080 Uiso 1 1 d R . .
H30C H 0.3364 0.5998 0.1339 0.080 Uiso 1 1 d R . .

loop_
_atom_site_aniso_label
_atom_site_aniso_U_11
_atom_site_aniso_U_22
_atom_site_aniso_U_33
_atom_site_aniso_U_23
_atom_site_aniso_U_13
_atom_site_aniso_U_12
O1 0.047(4) 0.059(4) 0.059(5) -0.002(4) 0.011(4) -0.004(3)
O2 0.054(4) 0.051(4) 0.078(6) 0.000(4) 0.012(4) 0.004(3)
O3 0.046(5) 0.076(6) 0.050(4) 0.000(4) 0.013(4) -0.002(4)
O4 0.037(4) 0.072(6) 0.062(4) 0.007(4) 0.010(3) 0.003(3)
O5 0.046(4) 0.058(5) 0.086(6) -0.015(4) 0.022(4) -0.016(4)
O6 0.043(4) 0.049(4) 0.059(4) -0.003(4) 0.000(4) -0.004(3)
C1 0.070(6) 0.058(6) 0.056(7) 0.012(5) 0.003(6) 0.001(5)
C2 0.051(5) 0.062(7) 0.051(6) 0.013(5) 0.007(5) 0.012(5)
C3 0.041(5) 0.064(7) 0.085(8) -0.001(6) 0.008(5) 0.003(5)
C4 0.055(6) 0.045(6) 0.074(7) 0.002(5) 0.023(6) -0.014(5)
C5 0.038(5) 0.058(6) 0.064(6) -0.005(5) 0.017(5) 0.004(4)
C6 0.053(5) 0.032(5) 0.090(7) -0.003(5) 0.023(5) -0.005(4)
C7 0.075(7) 0.047(6) 0.074(8) 0.010(6) 0.016(6) -0.003(5)
C8 0.054(5) 0.072(7) 0.058(7) -0.009(6) -0.010(5) 0.014(5)
C9 0.052(6) 0.041(5) 0.047(6) 0.012(4) 0.014(5) 0.007(4)
C10 0.054(6) 0.067(7) 0.039(6) 0.009(5) 0.010(5) 0.007(5)
C11 0.072(8) 0.066(8) 0.050(7) -0.010(6) 0.021(6) -0.013(6)
C12 0.067(7) 0.060(7) 0.061(7) -0.008(5) 0.030(6) 0.001(6)
C13 0.041(5) 0.051(6) 0.061(7) 0.005(5) 0.010(5) 0.005(4)
C14 0.043(5) 0.028(5) 0.053(6) 0.005(4) 0.022(4) 0.001(4)
C15 0.042(6) 0.040(5) 0.050(6) 0.000(4) 0.014(5) 0.002(4)
C16 0.057(6) 0.049(6) 0.050(6) -0.001(5) 0.021(5) -0.010(5)
C17 0.036(5) 0.054(6) 0.063(7) 0.006(5) 0.023(5) -0.002(4)
C18 0.037(5) 0.060(7) 0.051(6) 0.006(5) 0.016(5) -0.013(5)
C19 0.043(6) 0.039(5) 0.046(6) -0.001(4) 0.003(5) -0.013(4)
C20 0.048(6) 0.052(6) 0.044(6) -0.002(5) 0.008(5) -0.003(5)
C21 0.057(6) 0.059(7) 0.039(5) -0.005(5) 0.017(5) -0.001(5)
C22 0.046(6) 0.039(5) 0.046(6) 0.000(4) 0.008(5) 0.003(4)
C23 0.044(5) 0.038(5) 0.045(5) -0.011(4) 0.016(5) -0.013(4)
C24 0.051(6) 0.041(6) 0.043(6) -0.005(4) 0.010(5) -0.011(5)
C25 0.062(6) 0.043(6) 0.059(7) -0.007(5) 0.033(5) -0.002(5)
C26 0.061(7) 0.075(9) 0.061(7) -0.002(6) 0.030(6) 0.004(6)
C27 0.075(8) 0.089(9) 0.040(6) 0.003(6) 0.022(6) 0.009(7)
C28 0.056(6) 0.058(6) 0.053(7) -0.008(5) 0.010(5) -0.014(5)
C29 0.088(7) 0.066(5) 0.052(6) 0.002(4) 0.017(5) 0.001(5)
C30 0.045(5) 0.109(8) 0.051(6) -0.022(5) 0.014(5) -0.009(5)

loop_
_atom_type_symbol
_atom_type_description
_atom_type_scat_dispersion_real
_atom_type_scat_dispersion_imag
_atom_type_scat_source
C C 0.0033 0.0016 'International Tables Vol C Tables 4.2.6.8 and 6.1.1.4'
H H 0.0000 0.0000 'International Tables Vol C Tables 4.2.6.8 and 6.1.1.4'
O O 0.0106 0.0060 'International Tables Vol C Tables 4.2.6.8 and 6.1.1.4'

loop_
_geom_angle_atom_site_label_1
_geom_angle_atom_site_label_2
_geom_angle_atom_site_label_3
_geom_angle
_geom_angle_site_symmetry_1
_geom_angle_site_symmetry_3
_geom_angle_publ_flag
C15 O1 C1 115.9(8) . . ?
C3 O2 C2 114.3(10) . . ?
C22 O3 C4 121.7(8) . . ?
C18 O4 C5 114.9(8) . . ?
C7 O5 C6 113.7(8) . . ?
C19 O6 C8 116.5(8) . . ?
O1 C1 C2 115.6(8) . . ?
O2 C2 C1 110.2(9) . . ?
O2 C3 C4 113.6(10) . . ?
O3 C4 C3 110.6(10) . . ?
O4 C5 C6 106.2(9) . . ?
O5 C6 C5 115.3(9) . . ?
O5 C7 C8 108.9(9) . . ?
O6 C8 C7 114.7(8) . . ?
C14 C9 C10 120.1(9) . . ?
C14 C9 C18 116.8(8) . . ?
C10 C9 C18 123.1(9) . . ?
C11 C10 C9 121.2(11) . . ?
C10 C11 C12 120.2(11) . . ?
C13 C12 C11 118.5(10) . . ?
C12 C13 C14 123.1(10) . . ?
C13 C14 C9 116.9(9) . . ?
C13 C14 C15 122.6(9) . . ?
C9 C14 C15 120.4(9) . . ?
C16 C15 O1 120.6(9) . . ?
C16 C15 C14 121.8(9) . . ?
O1 C15 C14 117.3(9) . . ?
C15 C16 C17 116.7(9) . . ?
C15 C16 C29 124.2(10) . . ?
C17 C16 C29 119.0(10) . . ?
C18 C17 C16 123.6(10) . . ?
C17 C18 O4 127.0(10) . . ?
C17 C18 C9 120.5(9) . . ?
O4 C18 C9 112.4(8) . . ?
C20 C19 O6 124.1(9) . . ?
C20 C19 C24 120.1(9) . . ?
O6 C19 C24 115.8(9) . . ?
C19 C20 C21 121.3(9) . . ?
C19 C20 C30 120.4(10) . . ?
C21 C20 C30 118.3(9) . . ?
C20 C21 C22 120.6(10) . . ?
O3 C22 C23 117.7(8) . . ?
O3 C22 C21 123.2(9) . . ?
C23 C22 C21 119.1(10) . . ?
C22 C23 C28 121.6(10) . . ?
C22 C23 C24 120.2(9) . . ?
C28 C23 C24 118.2(9) . . ?
C23 C24 C25 120.3(9) . . ?
C23 C24 C19 118.6(9) . . ?
C25 C24 C19 121.0(10) . . ?
C26 C25 C24 118.6(10) . . ?
C25 C26 C27 122.4(10) . . ?
C28 C27 C26 120.5(11) . . ?
C27 C28 C23 119.8(11) . . ?

loop_
_geom_bond_atom_site_label_1
_geom_bond_atom_site_label_2
_geom_bond_distance
_geom_bond_site_symmetry_2
_geom_bond_publ_flag
O1 C15 1.381(12) . ?
O1 C1 1.453(13) . ?
O2 C3 1.371(14) . ?
O2 C2 1.402(14) . ?
O3 C22 1.355(12) . ?
O3 C4 1.407(13) . ?
O4 C18 1.369(12) . ?
O4 C5 1.445(12) . ?
O5 C7 1.428(15) . ?
O5 C6 1.477(13) . ?
O6 C19 1.400(12) . ?
O6 C8 1.408(14) . ?
C1 C2 1.475(16) . ?
C3 C4 1.521(18) . ?
C5 C6 1.474(17) . ?
C7 C8 1.504(16) . ?
C9 C14 1.416(14) . ?
C9 C10 1.413(15) . ?
C9 C18 1.469(14) . ?
C10 C11 1.348(17) . ?
C11 C12 1.419(17) . ?
C12 C13 1.385(16) . ?
C13 C14 1.394(14) . ?
C14 C15 1.405(15) . ?
C15 C16 1.377(14) . ?
C16 C17 1.447(15) . ?
C16 C29 1.487(16) . ?
C17 C18 1.300(15) . ?
C19 C20 1.351(15) . ?
C19 C24 1.444(15) . ?
C20 C21 1.369(15) . ?
C20 C30 1.540(16) . ?
C21 C22 1.426(14) . ?
C22 C23 1.385(14) . ?
C23 C28 1.411(15) . ?
C23 C24 1.408(15) . ?
C24 C25 1.434(15) . ?
C25 C26 1.345(16) . ?
C26 C27 1.374(17) . ?
C27 C28 1.387(18) . ?

loop_
_cod_related_entry_id
_cod_related_entry_database
_cod_related_entry_code
1 ChemSpider 4402297
